data_7050555
loop_
_publ_author_name
'Ma, Chengbing'
'Chen, Changneng'
'Liu, Qiutian'
'Liao, Daizheng'
'Li, Licun'
'Sun, Licheng'

_publ_section_title
;
 Structural transformation mediated by o-, m-, and p-phthalates from
 two to three dimensions for manganese/phthalate/4,4'-bpy complexes
 (4,4'-bpy&#x2009;=&#x2009;4,4'-bipyridine)
;
_journal_issue 5
_journal_name_full 'New Journal of Chemistry'
_journal_page_first 890
_journal_paper_doi 10.1039/b301076g
_journal_volume 27
_journal_year 2003
_chemical_formula_moiety 'C18 H12 Mn N2 O4'
_chemical_formula_sum 'C18 H12 Mn N2 O4'
_chemical_formula_weight 375.24
_chemical_melting_point ?
_chemical_name_systematic
;
?
;
_space_group_IT_number 2
_symmetry_cell_setting triclinic
_symmetry_space_group_name_Hall '-P 1'
_symmetry_space_group_name_H-M 'P -1'
_atom_sites_solution_hydrogens geom
_atom_sites_solution_primary direct
_atom_sites_solution_secondary difmap
_audit_creation_method SHELXL-97
_cell_angle_alpha 92.0230(10)
_cell_angle_beta 112.8640(10)
_cell_angle_gamma 116.479(2)
_cell_formula_units_Z 2
_cell_length_a 9.3349(7)
_cell_length_b 10.3142(8)
_cell_length_c 11.4065(8)
_cell_measurement_reflns_used 2512
_cell_measurement_temperature 293(2)
_cell_measurement_theta_max 25.05
_cell_measurement_theta_min 2.00
_cell_volume 876.36(11)
_computing_cell_refinement 'Siemens SMART & SAINT'
_computing_data_collection 'Siemens SMART'
_computing_data_reduction 'Siemens XPREP'
_computing_molecular_graphics 'Bruker SHELXTL'
_computing_publication_material 'Bruker SHELXTL'
_computing_structure_refinement 'Siemens SHELXTL'
_computing_structure_solution 'Siemens SHELXTL'
_diffrn_ambient_temperature 293(2)
_diffrn_measured_fraction_theta_full 0.989
_diffrn_measured_fraction_theta_max 0.989
_diffrn_measurement_device_type 'CCD area detector'
_diffrn_measurement_method 'phi and omega scans'
_diffrn_radiation_monochromator graphite
_diffrn_radiation_source 'fine-focus sealed tube'
_diffrn_radiation_type MoK\a
_diffrn_radiation_wavelength 0.71073
_diffrn_reflns_av_R_equivalents 0.0272
_diffrn_reflns_av_sigmaI/netI 0.0616
_diffrn_reflns_limit_h_max 10
_diffrn_reflns_limit_h_min -11
_diffrn_reflns_limit_k_max 10
_diffrn_reflns_limit_k_min -12
_diffrn_reflns_limit_l_max 13
_diffrn_reflns_limit_l_min -13
_diffrn_reflns_number 4558
_diffrn_reflns_theta_full 25.05
_diffrn_reflns_theta_max 25.05
_diffrn_reflns_theta_min 2.00
_diffrn_standards_decay_% 0
_diffrn_standards_interval_count 0
_diffrn_standards_interval_time .
_diffrn_standards_number 0
_exptl_absorpt_coefficient_mu 0.777
_exptl_absorpt_correction_T_max 1.0000
_exptl_absorpt_correction_T_min .6385
_exptl_absorpt_correction_type empirical
_exptl_absorpt_process_details 'SADABS (Sheldrick, 1996)'
_exptl_crystal_colour 'light yellow'
_exptl_crystal_density_diffrn 1.422
_exptl_crystal_density_method 'not measured'
_exptl_crystal_description prismatic
_exptl_crystal_F_000 382
_exptl_crystal_size_max .32
_exptl_crystal_size_mid .28
_exptl_crystal_size_min .26
_refine_diff_density_max 0.853
_refine_diff_density_min -0.425
_refine_diff_density_rms 0.077
_refine_ls_extinction_method none
_refine_ls_goodness_of_fit_ref 1.021
_refine_ls_hydrogen_treatment mixed
_refine_ls_matrix_type full
_refine_ls_number_parameters 226
_refine_ls_number_reflns 3066
_refine_ls_number_restraints 0
_refine_ls_restrained_S_all 1.021
_refine_ls_R_factor_gt 0.0568
_refine_ls_shift/su_max 0.001
_refine_ls_shift/su_mean 0.000
_refine_ls_structure_factor_coef Fsqd
_refine_ls_weighting_details 'calc w=1/[\s^2^(Fo^2^)+(0.0802P)^2^+0.6290P] where P=(Fo^2^+2Fc^2^)/3'
_refine_ls_weighting_scheme calc
_refine_ls_wR_factor_gt 0.1379
_refine_ls_wR_factor_ref 0.1542
_reflns_number_gt 2313
_reflns_number_total 3066
_reflns_threshold_expression >2sigma(I)
_cod_data_source_file b301076g.txt
_cod_data_source_block 3
_cod_depositor_comments
;
The following automatic conversions were performed:
'_symmetry_cell_setting' value 'Triclinic' changed to 'triclinic'
according to '/home/adriana/struct/CIF-dictionaries/cif_core.dic'
dictionary named 'cif_core.dic' version 2.4.1 from 2010-06-29.

Automatic conversion script
Id: cif_fix_enum 1555 2011-01-17 13:19:09Z saulius 

The following automatic conversions were performed:

'_chemical_melting_point' value 'not measured' was changed to '?' -
the value is undefined or not given.

Automatic conversion script
Id: cif_fix_values 1569 2011-02-09 13:29:24Z adriana 
;
_cod_original_sg_symbol_H-M P-1
_cod_database_code 7050555
_refine_ls_r_factor_ref 0.0791

loop_
_symmetry_equiv_pos_as_xyz
'x, y, z'
'-x, -y, -z'

loop_
_atom_site_label
_atom_site_type_symbol
_atom_site_fract_x
_atom_site_fract_y
_atom_site_fract_z
_atom_site_U_iso_or_equiv
_atom_site_adp_type
_atom_site_occupancy
_atom_site_symmetry_multiplicity
_atom_site_calc_flag
_atom_site_refinement_flags
_atom_site_disorder_assembly
_atom_site_disorder_group
Mn Mn 2.49672(8) 0.37241(6) 1.35059(5) 0.0333(2) Uani 1 1 d . . .
N1 N 2.2870(5) 0.3718(4) 1.1615(4) 0.0490(9) Uani 1 1 d . . .
N2 N 1.6946(5) 0.3548(4) 0.5337(3) 0.0466(9) Uani 1 1 d . . .
O1 O 2.4088(5) 0.1268(4) 1.2540(4) 0.0634(10) Uani 1 1 d . . .
O2 O 2.5981(4) 0.3229(3) 1.2209(3) 0.0579(9) Uani 1 1 d . . .
O3 O 2.6606(4) 0.6046(3) 1.3839(3) 0.0518(8) Uani 1 1 d . . .
O4 O 2.6890(4) 0.6923(3) 1.5767(3) 0.0521(8) Uani 1 1 d . . .
C1 C 2.3384(8) 0.4651(7) 1.0927(6) 0.094(2) Uani 1 1 d . . .
H1A H 2.4584 0.5396 1.1305 0.113 Uiso 1 1 calc R . .
C2 C 2.2288(7) 0.4616(7) 0.9689(6) 0.095(2) Uani 1 1 d . . .
H2B H 2.2757 0.5323 0.9264 0.114 Uiso 1 1 calc R . .
C3 C 2.0514(6) 0.3551(5) 0.9078(4) 0.0471(11) Uani 1 1 d . . .
C4 C 1.9980(8) 0.2574(8) 0.9783(6) 0.105(3) Uani 1 1 d . . .
H4A H 1.8796 0.1798 0.9413 0.125 Uiso 1 1 calc R . .
C5 C 2.1154(7) 0.2703(7) 1.1039(6) 0.093(2) Uani 1 1 d . . .
H5A H 2.0708 0.2038 1.1502 0.112 Uiso 1 1 calc R . .
C6 C 1.9286(6) 0.3507(5) 0.7768(4) 0.0462(11) Uani 1 1 d . . .
C7 C 1.9830(6) 0.4674(6) 0.7178(5) 0.0559(13) Uani 1 1 d . . .
H7A H 2.1000 0.5473 0.7594 0.067 Uiso 1 1 calc R . .
C8 C 1.8647(6) 0.4647(6) 0.5991(5) 0.0560(13) Uani 1 1 d . . .
H8A H 1.9050 0.5438 0.5617 0.067 Uiso 1 1 calc R . .
C9 C 1.6462(7) 0.2417(6) 0.5877(5) 0.0608(14) Uani 1 1 d . . .
H9A H 1.5298 0.1614 0.5420 0.073 Uiso 1 1 calc R . .
C10 C 1.7544(6) 0.2336(5) 0.7059(5) 0.0585(13) Uani 1 1 d . . .
H10A H 1.7114 0.1504 0.7382 0.070 Uiso 1 1 calc R . .
C11 C 2.4637(11) 0.1111(8) 0.9737(6) 0.099(2) Uani 1 1 d . . .
H11A H 2.4391 0.1879 0.9539 0.119 Uiso 1 1 calc R . .
C12 C 2.5017(6) 0.0880(5) 1.0962(4) 0.0449(10) Uani 1 1 d . . .
C13 C 2.5392(11) -0.0229(8) 1.1219(6) 0.100(2) Uani 1 1 d . . .
H13A H 2.5674 -0.0402 1.2053 0.120 Uiso 1 1 calc R . .
C14 C 2.5019(6) 0.1836(5) 1.1974(4) 0.0438(10) Uani 1 1 d . . .
C15 C 2.9323(7) 0.9810(5) 1.5902(5) 0.0530(12) Uani 1 1 d . . .
H15A H 2.8871 0.9688 1.6513 0.064 Uiso 1 1 calc R . .
C16 C 2.8672(6) 0.8586(4) 1.4906(4) 0.0399(10) Uani 1 1 d . . .
C17 C 2.9365(7) 0.8796(5) 1.4010(5) 0.0524(12) Uani 1 1 d . . .
H17A H 2.8940 0.7986 1.3339 0.063 Uiso 1 1 calc R . .
C18 C 2.7269(5) 0.7071(4) 1.4822(4) 0.0389(9) Uani 1 1 d . . .

loop_
_atom_site_aniso_label
_atom_site_aniso_U_11
_atom_site_aniso_U_22
_atom_site_aniso_U_33
_atom_site_aniso_U_23
_atom_site_aniso_U_13
_atom_site_aniso_U_12
Mn 0.0335(4) 0.0298(3) 0.0268(3) 0.0043(2) 0.0103(3) 0.0111(3)
N1 0.041(2) 0.051(2) 0.041(2) 0.0157(18) 0.0104(18) 0.0182(18)
N2 0.047(2) 0.045(2) 0.037(2) 0.0124(17) 0.0128(18) 0.0201(18)
O1 0.081(2) 0.0417(18) 0.068(2) 0.0073(16) 0.050(2) 0.0176(17)
O2 0.062(2) 0.0408(18) 0.064(2) 0.0007(15) 0.0369(18) 0.0147(16)
O3 0.0548(19) 0.0292(15) 0.0421(17) 0.0040(13) 0.0144(15) 0.0049(14)
O4 0.0511(19) 0.0477(18) 0.0535(19) 0.0149(15) 0.0327(16) 0.0138(15)
C1 0.050(3) 0.086(4) 0.061(4) 0.043(3) -0.007(3) -0.007(3)
C2 0.054(3) 0.086(4) 0.063(4) 0.045(3) -0.002(3) -0.007(3)
C3 0.040(2) 0.053(3) 0.044(2) 0.022(2) 0.016(2) 0.021(2)
C4 0.044(3) 0.106(5) 0.079(4) 0.060(4) -0.001(3) -0.006(3)
C5 0.053(3) 0.103(5) 0.065(4) 0.057(4) 0.008(3) 0.008(3)
C6 0.043(2) 0.050(3) 0.038(2) 0.013(2) 0.013(2) 0.023(2)
C7 0.032(2) 0.060(3) 0.057(3) 0.026(2) 0.013(2) 0.014(2)
C8 0.040(3) 0.061(3) 0.055(3) 0.028(2) 0.015(2) 0.020(2)
C9 0.046(3) 0.049(3) 0.052(3) 0.013(2) 0.005(2) 0.011(2)
C10 0.047(3) 0.052(3) 0.053(3) 0.024(2) 0.010(2) 0.017(2)
C11 0.162(7) 0.111(5) 0.068(4) 0.026(4) 0.050(5) 0.103(6)
C12 0.048(3) 0.035(2) 0.051(3) 0.004(2) 0.027(2) 0.016(2)
C13 0.169(7) 0.121(6) 0.051(3) 0.020(4) 0.048(4) 0.106(6)
C14 0.047(3) 0.039(2) 0.040(2) 0.0053(19) 0.019(2) 0.017(2)
C15 0.067(3) 0.038(2) 0.049(3) 0.004(2) 0.040(3) 0.010(2)
C16 0.043(2) 0.033(2) 0.038(2) 0.0094(18) 0.021(2) 0.0120(18)
C17 0.066(3) 0.032(2) 0.049(3) -0.0023(19) 0.036(2) 0.008(2)
C18 0.035(2) 0.031(2) 0.040(2) 0.0084(18) 0.0125(19) 0.0123(18)

loop_
_atom_type_symbol
_atom_type_description
_atom_type_scat_dispersion_real
_atom_type_scat_dispersion_imag
_atom_type_scat_source
C C 0.0033 0.0016 'International Tables Vol C Tables 4.2.6.8 and 6.1.1.4'
H H 0.0000 0.0000 'International Tables Vol C Tables 4.2.6.8 and 6.1.1.4'
N N 0.0061 0.0033 'International Tables Vol C Tables 4.2.6.8 and 6.1.1.4'
O O 0.0106 0.0060 'International Tables Vol C Tables 4.2.6.8 and 6.1.1.4'
Mn Mn 0.3368 0.7283 'International Tables Vol C Tables 4.2.6.8 and 6.1.1.4'

loop_
_geom_angle_atom_site_label_1
_geom_angle_atom_site_label_2
_geom_angle_atom_site_label_3
_geom_angle
_geom_angle_site_symmetry_1
_geom_angle_site_symmetry_3
_geom_angle_publ_flag
O4 Mn O3 116.31(13) 2_:68 . ?
O4 Mn O2 151.01(13) 2_:68 . ?
O3 Mn O2 91.57(12) . . ?
O4 Mn N2 90.89(13) 2_:68 1_656 ?
O3 Mn N2 94.22(13) . 1_656 ?
O2 Mn N2 94.97(14) . 1_656 ?
O4 Mn N1 88.18(13) 2_:68 . ?
O3 Mn N1 89.80(13) . . ?
O2 Mn N1 83.94(14) . . ?
N2 Mn N1 175.86(13) 1_656 . ?
O4 Mn O1 95.09(12) 2_:68 . ?
O3 Mn O1 148.54(13) . . ?
O2 Mn O1 57.07(11) . . ?
N2 Mn O1 86.79(13) 1_656 . ?
N1 Mn O1 89.28(14) . . ?
O4 Mn C14 122.73(14) 2_:68 . ?
O3 Mn C14 120.39(14) . . ?
O2 Mn C14 28.82(12) . . ?
N2 Mn C14 92.45(14) 1_656 . ?
N1 Mn C14 84.66(14) . . ?
O1 Mn C14 28.33(12) . . ?
C1 N1 C5 114.8(4) . . ?
C1 N1 Mn 119.5(3) . . ?
C5 N1 Mn 125.0(3) . . ?
C9 N2 C8 115.9(4) . . ?
C9 N2 Mn 122.4(3) . 1_454 ?
C8 N2 Mn 121.5(3) . 1_454 ?
C14 O1 Mn 86.8(3) . . ?
C14 O2 Mn 93.9(3) . . ?
C18 O3 Mn 129.2(3) . . ?
C18 O4 Mn 150.7(3) . 2_:68 ?
N1 C1 C2 125.0(5) . . ?
C3 C2 C1 120.5(5) . . ?
C4 C3 C2 114.7(5) . . ?
C4 C3 C6 123.2(4) . . ?
C2 C3 C6 122.0(4) . . ?
C3 C4 C5 121.5(5) . . ?
N1 C5 C4 123.5(5) . . ?
C10 C6 C7 116.1(4) . . ?
C10 C6 C3 123.0(4) . . ?
C7 C6 C3 120.9(4) . . ?
C8 C7 C6 120.1(4) . . ?
N2 C8 C7 123.6(4) . . ?
N2 C9 C10 124.9(4) . . ?
C9 C10 C6 119.3(4) . . ?
C12 C11 C13 121.3(6) . 2_:57 ?
C13 C12 C11 117.7(5) . . ?
C13 C12 C14 121.9(4) . . ?
C11 C12 C14 120.3(4) . . ?
C12 C13 C11 121.0(6) . 2_:57 ?
O1 C14 O2 121.9(4) . . ?
O1 C14 C12 120.7(4) . . ?
O2 C14 C12 117.5(4) . . ?
O1 C14 Mn 64.8(2) . . ?
O2 C14 Mn 57.3(2) . . ?
C12 C14 Mn 172.1(3) . . ?
C16 C15 C17 120.3(4) . 2_;78 ?
C15 C16 C17 118.8(4) . . ?
C15 C16 C18 120.4(4) . . ?
C17 C16 C18 120.9(4) . . ?
C16 C17 C15 120.9(4) . 2_;78 ?
O3 C18 O4 125.1(4) . . ?
O3 C18 C16 117.7(4) . . ?
O4 C18 C16 117.2(4) . . ?

loop_
_geom_bond_atom_site_label_1
_geom_bond_atom_site_label_2
_geom_bond_distance
_geom_bond_site_symmetry_2
_geom_bond_publ_flag
Mn O4 2.065(3) 2_:68 ?
Mn O3 2.106(3) . ?
Mn O2 2.193(3) . ?
Mn N2 2.266(4) 1_656 ?
Mn N1 2.278(4) . ?
Mn O1 2.356(3) . ?
Mn C14 2.600(4) . ?
N1 C1 1.306(6) . ?
N1 C5 1.316(6) . ?
N2 C9 1.320(6) . ?
N2 C8 1.334(6) . ?
N2 Mn 2.266(4) 1_454 ?
O1 C14 1.235(5) . ?
O2 C14 1.256(5) . ?
O3 C18 1.246(5) . ?
O4 C18 1.253(5) . ?
O4 Mn 2.065(3) 2_:68 ?
C1 C2 1.372(7) . ?
C2 C3 1.364(7) . ?
C3 C4 1.354(7) . ?
C3 C6 1.472(6) . ?
C4 C5 1.381(7) . ?
C6 C10 1.384(6) . ?
C6 C7 1.392(6) . ?
C7 C8 1.364(6) . ?
C9 C10 1.366(7) . ?
C11 C12 1.360(8) . ?
C11 C13 1.379(8) 2_:57 ?
C12 C13 1.349(7) . ?
C12 C14 1.490(6) . ?
C13 C11 1.379(8) 2_:57 ?
C15 C16 1.390(6) . ?
C15 C17 1.379(6) 2_;78 ?
C16 C17 1.384(6) . ?
C16 C18 1.494(6) . ?
C17 C15 1.379(6) 2_;78 ?
